data_8102473
loop_
_publ_author_name
'Lei Yang'
'Li Liu'
'Suping Li'

_publ_section_title
;
 Crystal structure of
 poly[(nicotinato-O,O':N)-iodomonoaquacadmium(II)],
 [CdI(C6H4NO2)(H2O)]n
;
_journal_issue 3
_journal_name_full 'Zeitschrift f\"ur Kristallographie - New Crystal Structures'
_journal_page_first 423
_journal_volume 224
_journal_year 2009
_chemical_formula_iupac CdI(C6H4NO2)(H20)
_chemical_formula_moiety 'C6 H6 Cd I N O3'
_chemical_formula_sum 'C6 H6 Cd I N O3'
_chemical_formula_weight 379.42
_space_group_IT_number 2
_symmetry_cell_setting triclinic
_symmetry_space_group_name_Hall '-P 1'
_symmetry_space_group_name_H-M 'P -1'
_atom_sites_solution_hydrogens geom
_atom_sites_solution_primary direct
_atom_sites_solution_secondary difmap
_audit_creation_method SHELXL97
_cell_angle_alpha 104.130(3)
_cell_angle_beta 91.820(4)
_cell_angle_gamma 114.491(3)
_cell_formula_units_Z 2
_cell_length_a 7.506(2)
_cell_length_b 7.986(2)
_cell_length_c 9.014(3)
_cell_measurement_temperature 296(2)
_cell_measurement_theta_max 28.47
_cell_measurement_theta_min 2.36
_cell_volume 471.4(2)
_computing_cell_refinement 'SAINT (Bruker, 2001)'
_computing_data_collection 'APEX2 (Bruker, 2001)'
_computing_data_reduction SAINT
_computing_molecular_graphics 'SHELXTL (Bruker, 2001)'
_computing_publication_material 'SHELXL97 and PLATON (Spek, 2003)'
_computing_structure_refinement 'SHELXL-97 (Sheldrick, 2008)'
_computing_structure_solution 'SHELXS-97 (Sheldrick, 2008)'
_diffrn_ambient_temperature 296(2)
_diffrn_measured_fraction_theta_full 0.953
_diffrn_measured_fraction_theta_max 0.953
_diffrn_radiation_monochromator graphite
_diffrn_radiation_source 'fine-focus sealed tube'
_diffrn_radiation_type MoK\a
_diffrn_radiation_wavelength 0.71073
_diffrn_reflns_av_R_equivalents 0.0349
_diffrn_reflns_av_sigmaI/netI 0.0450
_diffrn_reflns_limit_h_max 10
_diffrn_reflns_limit_h_min -9
_diffrn_reflns_limit_k_max 10
_diffrn_reflns_limit_k_min -10
_diffrn_reflns_limit_l_max 11
_diffrn_reflns_limit_l_min -11
_diffrn_reflns_number 5597
_diffrn_reflns_theta_full 28.47
_diffrn_reflns_theta_max 28.47
_diffrn_reflns_theta_min 2.36
_exptl_absorpt_coefficient_mu 5.558
_exptl_absorpt_correction_T_max 0.329
_exptl_absorpt_correction_T_min 0.235
_exptl_absorpt_correction_type multi-scan
_exptl_absorpt_process_details SADABS
_exptl_crystal_colour Colorless
_exptl_crystal_density_diffrn 2.673
_exptl_crystal_density_method 'not measured'
_exptl_crystal_description Prism
_exptl_crystal_F_000 348
_exptl_crystal_size_max 0.31
_exptl_crystal_size_mid 0.23
_exptl_crystal_size_min 0.20
_refine_diff_density_max 1.508
_refine_diff_density_min -0.969
_refine_diff_density_rms 0.182
_refine_ls_extinction_method none
_refine_ls_goodness_of_fit_ref 1.021
_refine_ls_hydrogen_treatment mixed
_refine_ls_matrix_type full
_refine_ls_number_parameters 113
_refine_ls_number_reflns 2262
_refine_ls_number_restraints 1
_refine_ls_restrained_S_all 1.042
_refine_ls_R_factor_all 0.0487
_refine_ls_R_factor_gt 0.0362
_refine_ls_shift/su_max 0.001
_refine_ls_shift/su_mean 0.000
_refine_ls_structure_factor_coef Fsqd
_refine_ls_weighting_details 'calc w=1/[\s^2^(Fo^2^)+(0.0456P)^2^+0.0000P] where P=(Fo^2^+2Fc^2^)/3'
_refine_ls_weighting_scheme calc
_refine_ls_wR_factor_gt 0.0834
_refine_ls_wR_factor_ref 0.0889
_reflns_number_gt 1789
_reflns_number_total 2262
_reflns_threshold_expression >2sigma(I)
_cod_data_source_file 1267-2657.cff
_cod_data_source_block I
_cod_depositor_comments
;
The following automatic conversions were performed:
'_symmetry_cell_setting' value 'Triclinic' changed to 'triclinic'
according to '/home/saulius/struct/CIF-dictionaries/cif_core.dic'
dictionary named 'cif_core.dic' version 2.4.1 from
2010-06-29.

'_exptl_absorpt_correction_type' value 'Multi-scan' changed
to 'multi-scan' according to
'/home/saulius/struct/CIF-dictionaries/cif_core.dic' dictionary named
'cif_core.dic' version 2.4.1 from 2010-06-29.

Automatic conversion script
Id: cif_fix_enum 1555 2011-01-17 13:19:09Z saulius 
;
_cod_original_sg_symbol_H-M P-1
_cod_database_code 8102473

loop_
_symmetry_equiv_pos_as_xyz
'x, y, z'
'-x, -y, -z'

loop_
_atom_site_label
_atom_site_type_symbol
_atom_site_fract_x
_atom_site_fract_y
_atom_site_fract_z
_atom_site_U_iso_or_equiv
_atom_site_adp_type
_atom_site_occupancy
_atom_site_symmetry_multiplicity
_atom_site_calc_flag
_atom_site_refinement_flags
_atom_site_disorder_assembly
_atom_site_disorder_group
N1 N 0.2845(6) 0.1506(6) 0.2942(5) 0.0315(9) Uani 1 1 d . . .
Cd1 Cd 0.29915(6) 0.88647(5) 0.13636(5) 0.03507(14) Uani 1 1 d U . .
O1 O 0.2802(6) 0.5835(5) 0.1163(5) 0.0397(9) Uani 1 1 d . . .
O2 O 0.3020(7) 0.7637(5) 0.3504(5) 0.0462(10) Uani 1 1 d . . .
O3 O -0.0539(6) 0.7370(6) 0.1203(5) 0.0440(10) Uani 1 1 d . . .
H3 H -0.0937 0.8198 0.1447 0.066 Uiso 1 1 calc R . .
H4 H -0.130(11) 0.627(11) 0.042(10) 0.066 Uiso 1 1 d . . .
I1 I 0.73878(5) 1.08172(5) 0.16902(4) 0.03842(14) Uani 1 1 d U . .
C1 C 0.2864(8) 0.6102(7) 0.2605(7) 0.0361(12) Uani 1 1 d . . .
C2 C 0.2736(7) 0.4516(7) 0.3280(6) 0.0280(10) Uani 1 1 d . . .
C3 C 0.2335(8) 0.4552(7) 0.4779(7) 0.0360(12) Uani 1 1 d . . .
H3A H 0.2198 0.5591 0.5406 0.043 Uiso 1 1 calc R . .
C4 C 0.2145(9) 0.3037(9) 0.5315(7) 0.0427(14) Uani 1 1 d . . .
H4A H 0.1827 0.3011 0.6300 0.051 Uiso 1 1 calc R . .
C5 C 0.2429(8) 0.1551(7) 0.4385(6) 0.0366(12) Uani 1 1 d . . .
H5A H 0.2328 0.0541 0.4770 0.044 Uiso 1 1 calc R . .
C6 C 0.3004(8) 0.2983(7) 0.2418(6) 0.0317(11) Uani 1 1 d . . .
H6A H 0.3310 0.2974 0.1425 0.038 Uiso 1 1 calc R . .

loop_
_atom_site_aniso_label
_atom_site_aniso_U_11
_atom_site_aniso_U_22
_atom_site_aniso_U_33
_atom_site_aniso_U_23
_atom_site_aniso_U_13
_atom_site_aniso_U_12
N1 0.041(2) 0.022(2) 0.036(2) 0.0103(18) 0.0047(19) 0.0162(19)
Cd1 0.0482(3) 0.0225(2) 0.0378(3) 0.00796(17) 0.00859(18) 0.01871(18)
O1 0.062(3) 0.0239(18) 0.035(2) 0.0084(16) 0.0060(18) 0.0203(18)
O2 0.074(3) 0.0234(19) 0.046(2) 0.0044(18) 0.006(2) 0.029(2)
O3 0.047(2) 0.034(2) 0.047(3) 0.005(2) 0.008(2) 0.0174(19)
I1 0.0373(2) 0.0430(2) 0.0331(2) 0.00684(17) 0.00286(15) 0.01803(17)
C1 0.038(3) 0.018(2) 0.045(3) 0.004(2) 0.000(2) 0.010(2)
C2 0.029(2) 0.021(2) 0.034(3) 0.007(2) 0.003(2) 0.011(2)
C3 0.042(3) 0.025(3) 0.037(3) 0.001(2) 0.007(2) 0.015(2)
C4 0.060(4) 0.046(3) 0.030(3) 0.012(3) 0.017(3) 0.029(3)
C5 0.051(3) 0.026(3) 0.035(3) 0.014(2) 0.007(3) 0.016(2)
C6 0.036(3) 0.024(2) 0.034(3) 0.009(2) 0.008(2) 0.011(2)

loop_
_atom_type_symbol
_atom_type_description
_atom_type_scat_dispersion_real
_atom_type_scat_dispersion_imag
_atom_type_scat_source
C C 0.0033 0.0016 'International Tables Vol C Tables 4.2.6.8 and 6.1.1.4'
H H 0.0000 0.0000 'International Tables Vol C Tables 4.2.6.8 and 6.1.1.4'
Cd Cd -0.8075 1.2024 'International Tables Vol C Tables 4.2.6.8 and 6.1.1.4'
I I -0.4742 1.8119 'International Tables Vol C Tables 4.2.6.8 and 6.1.1.4'
N N 0.0061 0.0033 'International Tables Vol C Tables 4.2.6.8 and 6.1.1.4'
O O 0.0106 0.0060 'International Tables Vol C Tables 4.2.6.8 and 6.1.1.4'

loop_
_geom_angle_atom_site_label_1
_geom_angle_atom_site_label_2
_geom_angle_atom_site_label_3
_geom_angle
_geom_angle_site_symmetry_1
_geom_angle_site_symmetry_3
_geom_angle_publ_flag
C6 N1 C5 117.9(4) . . ?
C6 N1 Cd1 121.1(4) . 1_545 ?
C5 N1 Cd1 120.8(3) . 1_545 ?
N1 Cd1 O1 145.74(14) 1_565 . ?
N1 Cd1 O2 90.36(14) 1_565 . ?
O1 Cd1 O2 55.95(13) . . ?
N1 Cd1 O3 85.40(15) 1_565 . ?
O1 Cd1 O3 85.80(14) . . ?
O2 Cd1 O3 85.37(15) . . ?
N1 Cd1 I1 105.70(11) 1_565 2_675 ?
O1 Cd1 I1 107.39(10) . 2_675 ?
O2 Cd1 I1 163.00(10) . 2_675 ?
O3 Cd1 I1 90.32(11) . 2_675 ?
N1 Cd1 I1 92.62(11) 1_565 . ?
O1 Cd1 I1 95.22(11) . . ?
O2 Cd1 I1 93.49(11) . . ?
O3 Cd1 I1 177.70(11) . . ?
I1 Cd1 I1 91.332(16) 2_675 . ?
C1 O1 Cd1 91.7(3) . . ?
C1 O2 Cd1 89.8(4) . . ?
Cd1 O3 H3 109.5 . . ?
Cd1 O3 H4 121(4) . . ?
H3 O3 H4 118.3 . . ?
Cd1 I1 Cd1 88.668(16) 2_675 . ?
O2 C1 O1 122.6(5) . . ?
O2 C1 C2 118.3(5) . . ?
O1 C1 C2 119.1(5) . . ?
C6 C2 C3 118.4(5) . . ?
C6 C2 C1 120.5(5) . . ?
C3 C2 C1 121.1(5) . . ?
C4 C3 C2 119.0(5) . . ?
C4 C3 H3A 120.5 . . ?
C2 C3 H3A 120.5 . . ?
C3 C4 C5 119.4(5) . . ?
C3 C4 H4A 120.3 . . ?
C5 C4 H4A 120.3 . . ?
N1 C5 C4 122.4(5) . . ?
N1 C5 H5A 118.8 . . ?
C4 C5 H5A 118.8 . . ?
N1 C6 C2 123.0(5) . . ?
N1 C6 H6A 118.5 . . ?
C2 C6 H6A 118.5 . . ?

loop_
_geom_bond_atom_site_label_1
_geom_bond_atom_site_label_2
_geom_bond_distance
_geom_bond_site_symmetry_2
_geom_bond_publ_flag
N1 C6 1.338(6) . ?
N1 C5 1.343(7) . ?
N1 Cd1 2.285(4) 1_545 ?
Cd1 N1 2.285(4) 1_565 ?
Cd1 O1 2.325(4) . ?
Cd1 O2 2.371(4) . ?
Cd1 O3 2.395(4) . ?
Cd1 I1 2.8415(11) 2_675 ?
Cd1 I1 2.9758(10) . ?
O1 C1 1.261(7) . ?
O2 C1 1.251(6) . ?
O3 H3 0.8200 . ?
O3 H4 0.92(8) . ?
I1 Cd1 2.8415(11) 2_675 ?
C1 C2 1.504(7) . ?
C2 C6 1.375(7) . ?
C2 C3 1.390(7) . ?
C3 C4 1.365(8) . ?
C3 H3A 0.9300 . ?
C4 C5 1.376(8) . ?
C4 H4A 0.9300 . ?
C5 H5A 0.9300 . ?
C6 H6A 0.9300 . ?

loop_
_geom_torsion_atom_site_label_1
_geom_torsion_atom_site_label_2
_geom_torsion_atom_site_label_3
_geom_torsion_atom_site_label_4
_geom_torsion
_geom_torsion_site_symmetry_1
_geom_torsion_site_symmetry_2
_geom_torsion_site_symmetry_3
_geom_torsion_site_symmetry_4
_geom_torsion_publ_flag
N1 Cd1 O1 C1 -11.1(5) 1_565 . . . ?
O2 Cd1 O1 C1 0.7(3) . . . . ?
O3 Cd1 O1 C1 -86.6(3) . . . . ?
I1 Cd1 O1 C1 -175.6(3) 2_675 . . . ?
I1 Cd1 O1 C1 91.4(3) . . . . ?
N1 Cd1 O2 C1 172.7(3) 1_565 . . . ?
O1 Cd1 O2 C1 -0.7(3) . . . . ?
O3 Cd1 O2 C1 87.4(3) . . . . ?
I1 Cd1 O2 C1 11.6(6) 2_675 . . . ?
I1 Cd1 O2 C1 -94.6(3) . . . . ?
N1 Cd1 I1 Cd1 -105.78(11) 1_565 . . 2_675 ?
O1 Cd1 I1 Cd1 107.60(10) . . . 2_675 ?
O2 Cd1 I1 Cd1 163.70(9) . . . 2_675 ?
O3 Cd1 I1 Cd1 -136(3) . . . 2_675 ?
I1 Cd1 I1 Cd1 0.0 2_675 . . 2_675 ?
Cd1 O2 C1 O1 1.3(6) . . . . ?
Cd1 O2 C1 C2 -178.4(4) . . . . ?
Cd1 O1 C1 O2 -1.3(6) . . . . ?
Cd1 O1 C1 C2 178.4(4) . . . . ?
O2 C1 C2 C6 -165.5(5) . . . . ?
O1 C1 C2 C6 14.8(8) . . . . ?
O2 C1 C2 C3 14.8(8) . . . . ?
O1 C1 C2 C3 -164.8(5) . . . . ?
C6 C2 C3 C4 -2.6(8) . . . . ?
C1 C2 C3 C4 177.1(5) . . . . ?
C2 C3 C4 C5 2.5(9) . . . . ?
C6 N1 C5 C4 0.7(8) . . . . ?
Cd1 N1 C5 C4 -173.7(4) 1_545 . . . ?
C3 C4 C5 N1 -1.6(9) . . . . ?
C5 N1 C6 C2 -0.9(8) . . . . ?
Cd1 N1 C6 C2 173.6(4) 1_545 . . . ?
C3 C2 C6 N1 1.8(8) . . . . ?
C1 C2 C6 N1 -177.8(5) . . . . ?
